data_4308872
loop_
_publ_author_name
'Ho-Chol Chang'
'Katsunori Mochizuki'
'Susumu Kitagawa'

_publ_section_title
;
Effects of Countercations on the Structures and Redox and Spectroscopic
Properties of Diruthenium Catecholate Complexes with Ligand-Unsupported
Ru-Ru Bonds
;
_journal_name_full 'Inorganic Chemistry'
_journal_page_first 3810
_journal_page_last 3817
_journal_paper_doi 10.1021/ic048250u
_journal_volume 44
_journal_year 2005
_chemical_formula_moiety 'C72 H120 Li2 O16 Ru2 '
_chemical_formula_sum 'C72 H120 Li2 O16 Ru2'
_chemical_formula_weight 1457.75
_space_group_IT_number 14
_symmetry_cell_setting monoclinic
_symmetry_Int_Tables_number 14
_symmetry_space_group_name_Hall '-P 2ybc'
_symmetry_space_group_name_H-M 'P 1 21/c 1'
_cell_angle_alpha 90
_cell_angle_beta 100.7951(4)
_cell_angle_gamma 90
_cell_formula_units_Z 2
_cell_length_a 11.1297(3)
_cell_length_b 16.192(1)
_cell_length_c 21.645(2)
_cell_measurement_reflns_used 9216
_cell_measurement_temperature 223.2
_cell_measurement_theta_max 27.4
_cell_measurement_theta_min 3.6
_cell_volume 3831.7(4)
_computing_data_reduction 'teXsan Ver. 1.11'
_computing_publication_material 'teXsan Ver. 1.11'
_computing_structure_refinement 'teXsan Ver. 1.10'
_computing_structure_solution 'DIRDIF94 (PATTY)'
_diffrn_measured_fraction_theta_full 0.9763
_diffrn_measured_fraction_theta_max 0.9763
_diffrn_measurement_device_type 'Rigaku/MSC Mercury CCD'
_diffrn_measurement_method \w
_diffrn_radiation_type 'Mo K\a'
_diffrn_radiation_wavelength 0.7107
_diffrn_reflns_av_R_equivalents 0.014
_diffrn_reflns_limit_h_max 13
_diffrn_reflns_limit_h_min -13
_diffrn_reflns_limit_k_max 17
_diffrn_reflns_limit_k_min -20
_diffrn_reflns_limit_l_max 22
_diffrn_reflns_limit_l_min -27
_diffrn_reflns_number 25435
_diffrn_reflns_theta_full 26.73
_diffrn_reflns_theta_max 26.73
_exptl_absorpt_coefficient_mu 0.455
_exptl_absorpt_correction_T_max 0.913
_exptl_absorpt_correction_T_min 0.649
_exptl_absorpt_correction_type integration
_exptl_absorpt_process_details Coppens_numerical
_exptl_crystal_colour purple
_exptl_crystal_density_diffrn 1.263
_exptl_crystal_density_method 'not measured'
_exptl_crystal_description plate
_exptl_crystal_size_max 0.700
_exptl_crystal_size_mid 0.600
_exptl_crystal_size_min 0.200
_refine_diff_density_max 1.62
_refine_diff_density_min -0.51
_refine_ls_extinction_method none
_refine_ls_goodness_of_fit_ref 1.668
_refine_ls_hydrogen_treatment noref
_refine_ls_number_parameters 415
_refine_ls_number_reflns 6898
_refine_ls_R_factor_gt 0.0332
_refine_ls_shift/su_max 0.0002
_refine_ls_structure_factor_coef F
_refine_ls_weighting_details 'w = 1/[\s^2^(Fo) + 0.00112|Fo|^2^]'
_refine_ls_weighting_scheme calc
_refine_ls_wR_factor_ref 0.0621
_reflns_number_gt 6898
_reflns_number_total 7938
_reflns_threshold_expression F^2^>4.0\s(F^2^)
_cod_data_source_file ic048250usi20041213_123156_1.cif
_cod_data_source_block complex_5a'
_cod_original_cell_volume 3831.6(4)
_cod_original_formula_sum 'C72 H120 Li2 O16 Ru2 '
_cod_database_code 4308872

loop_
_symmetry_equiv_pos_as_xyz
x,y,z
-x,1/2+y,1/2-z
-x,-y,-z
x,1/2-y,1/2+z

loop_
_atom_site_label
_atom_site_type_symbol
_atom_site_fract_x
_atom_site_fract_y
_atom_site_fract_z
_atom_site_U_iso_or_equiv
_atom_site_adp_type
_atom_site_occupancy
_atom_site_calc_flag
_atom_site_refinement_flags
_atom_site_disorder_assembly
_atom_site_disorder_group
Ru(1) Ru 0.09625(1) 0.01393(1) 0.002798(7) 0.02028(7) Uani 1.00 d . . .
O(1) O 0.0979(1) 0.12337(9) -0.03660(7) 0.0259(4) Uani 1.00 d . . .
O(2) O 0.1462(1) 0.07770(9) 0.08123(7) 0.0243(3) Uani 1.00 d . . .
O(3) O 0.1363(1) -0.04128(9) -0.07177(7) 0.0253(4) Uani 1.00 d . . .
O(4) O 0.1837(1) -0.08025(9) 0.04731(7) 0.0268(4) Uani 1.00 d . . .
O(5) O 0.4321(1) 0.0481(1) 0.10352(8) 0.0358(4) Uani 1.00 d . . .
O(6) O 0.3963(2) -0.0970(1) 0.15524(9) 0.0391(5) Uani 1.00 d . . .
O(7) O 0.3321(2) 0.0755(2) 0.2290(1) 0.0579(6) Uani 1.00 d . . .
O(8) O 0.1693(2) -0.0436(1) 0.20089(9) 0.0430(5) Uani 1.00 d . . .
C(1) C 0.1220(2) 0.1851(1) 0.00712(9) 0.0238(5) Uani 1.00 d . . .
C(2) C 0.1291(2) 0.2691(1) -0.0089(1) 0.0271(5) Uani 1.00 d . . .
C(3) C 0.1564(2) 0.3248(1) 0.0412(1) 0.0306(5) Uani 1.00 d . . .
C(4) C 0.1779(2) 0.3017(1) 0.1043(1) 0.0291(5) Uani 1.00 d . . .
C(5) C 0.1739(2) 0.2178(1) 0.1186(1) 0.0263(5) Uani 1.00 d . . .
C(6) C 0.1461(2) 0.1608(1) 0.07010(10) 0.0238(5) Uani 1.00 d . . .
C(7) C 0.1050(2) 0.2974(1) -0.0778(1) 0.0363(6) Uani 1.00 d . . .
C(8) C -0.0295(3) 0.2823(2) -0.1055(1) 0.0510(8) Uani 1.00 d . . .
C(9) C 0.1296(3) 0.3899(2) -0.0841(1) 0.0543(8) Uani 1.00 d . . .
C(10) C 0.1869(3) 0.2507(2) -0.1154(1) 0.0481(8) Uani 1.00 d . . .
C(11) C 0.2005(2) 0.3686(2) 0.1557(1) 0.0358(6) Uani 1.00 d . . .
C(12) C 0.2167(3) 0.3331(2) 0.2216(1) 0.0481(7) Uani 1.00 d . . .
C(13) C 0.0899(4) 0.4269(3) 0.1468(2) 0.078(1) Uani 1.00 d . . .
C(14) C 0.3161(4) 0.4173(2) 0.1503(2) 0.068(1) Uani 1.00 d . . .
C(15) C 0.1893(2) -0.1166(1) -0.0571(1) 0.0246(5) Uani 1.00 d . . .
C(16) C 0.2203(2) -0.1707(1) -0.1025(1) 0.0273(5) Uani 1.00 d . . .
C(17) C 0.2775(2) -0.2447(1) -0.0796(1) 0.0336(6) Uani 1.00 d . . .
C(18) C 0.3053(2) -0.2659(1) -0.0160(1) 0.0333(6) Uani 1.00 d . . .
C(19) C 0.2742(2) -0.2107(1) 0.0279(1) 0.0310(5) Uani 1.00 d . . .
C(20) C 0.2155(2) -0.1366(1) 0.0066(1) 0.0271(5) Uani 1.00 d . . .
C(21) C 0.1924(2) -0.1508(1) -0.1725(1) 0.0305(5) Uani 1.00 d . . .
C(22) C 0.0537(2) -0.1467(2) -0.1949(1) 0.0416(7) Uani 1.00 d . . .
C(23) C 0.2499(2) -0.0677(2) -0.1849(1) 0.0367(6) Uani 1.00 d . . .
C(24) C 0.2432(3) -0.2156(2) -0.2126(1) 0.0441(7) Uani 1.00 d . . .
C(25) C 0.3667(3) -0.3490(2) 0.0038(1) 0.0449(7) Uani 1.00 d . . .
C(26) C 0.4816(5) -0.3591(3) -0.0234(3) 0.113(2) Uani 1.00 d . . .
C(27) C 0.2772(5) -0.4180(2) -0.0180(3) 0.105(2) Uani 1.00 d . . .
C(28) C 0.4046(4) -0.3572(2) 0.0754(2) 0.075(1) Uani 1.00 d . . .
C(29) C 0.4292(2) 0.1159(2) 0.0615(1) 0.0449(7) Uani 1.00 d . . .
C(30) C 0.4888(2) -0.0223(2) 0.0827(1) 0.0384(7) Uani 1.00 d . . .
C(31) C 0.5088(2) -0.0846(2) 0.1351(1) 0.0418(7) Uani 1.00 d . . .
C(32) C 0.4015(3) -0.1621(2) 0.1987(1) 0.0516(8) Uani 1.00 d . . .
C(33) C 0.4403(3) 0.1230(2) 0.2423(2) 0.0615(10) Uani 1.00 d . . .
C(34) C 0.3134(3) 0.0260(2) 0.2772(2) 0.0584(10) Uani 1.00 d . . .
C(35) C 0.1904(3) -0.0130(2) 0.2633(1) 0.0425(8) Uani 1.00 d . . .
C(36) C 0.0515(3) -0.0796(2) 0.1823(1) 0.0453(7) Uani 1.00 d . . .
Li(1) Li 0.2683(4) 0.0000(3) 0.1370(2) 0.035(1) Uani 1.00 d . . .
H(1) H 0.1607 0.3818 0.0316 0.0364 Uiso 1.00 calc . . .
H(2) H 0.1899 0.1998 0.1611 0.0315 Uiso 1.00 calc . . .
H(3) H -0.0790 0.3143 -0.0833 0.0609 Uiso 1.00 calc . . .
H(4) H -0.0453 0.2979 -0.1486 0.0609 Uiso 1.00 calc . . .
H(5) H -0.0478 0.2254 -0.1020 0.0609 Uiso 1.00 calc . . .
H(6) H 0.2131 0.4012 -0.0671 0.0649 Uiso 1.00 calc . . .
H(7) H 0.1122 0.4051 -0.1272 0.0649 Uiso 1.00 calc . . .
H(8) H 0.0790 0.4206 -0.0616 0.0649 Uiso 1.00 calc . . .
H(9) H 0.1731 0.1930 -0.1128 0.0574 Uiso 1.00 calc . . .
H(10) H 0.1684 0.2675 -0.1582 0.0574 Uiso 1.00 calc . . .
H(11) H 0.2703 0.2625 -0.0986 0.0574 Uiso 1.00 calc . . .
H(12) H 0.1463 0.3019 0.2257 0.0575 Uiso 1.00 calc . . .
H(13) H 0.2867 0.2981 0.2290 0.0575 Uiso 1.00 calc . . .
H(14) H 0.2277 0.3767 0.2514 0.0575 Uiso 1.00 calc . . .
H(15) H 0.1040 0.4690 0.1779 0.0929 Uiso 1.00 calc . . .
H(16) H 0.0786 0.4509 0.1062 0.0929 Uiso 1.00 calc . . .
H(17) H 0.0190 0.3964 0.1511 0.0929 Uiso 1.00 calc . . .
H(18) H 0.3849 0.3813 0.1577 0.0809 Uiso 1.00 calc . . .
H(19) H 0.3077 0.4401 0.1093 0.0809 Uiso 1.00 calc . . .
H(20) H 0.3278 0.4604 0.1806 0.0809 Uiso 1.00 calc . . .
H(21) H 0.2985 -0.2828 -0.1092 0.0400 Uiso 1.00 calc . . .
H(22) H 0.2926 -0.2231 0.0715 0.0370 Uiso 1.00 calc . . .
H(23) H 0.0202 -0.1066 -0.1710 0.0500 Uiso 1.00 calc . . .
H(24) H 0.0360 -0.1319 -0.2382 0.0500 Uiso 1.00 calc . . .
H(25) H 0.0189 -0.1992 -0.1895 0.0500 Uiso 1.00 calc . . .
H(26) H 0.3363 -0.0711 -0.1726 0.0437 Uiso 1.00 calc . . .
H(27) H 0.2294 -0.0548 -0.2284 0.0437 Uiso 1.00 calc . . .
H(28) H 0.2197 -0.0256 -0.1613 0.0437 Uiso 1.00 calc . . .
H(29) H 0.2093 -0.2681 -0.2063 0.0527 Uiso 1.00 calc . . .
H(30) H 0.2219 -0.2009 -0.2558 0.0527 Uiso 1.00 calc . . .
H(31) H 0.3296 -0.2180 -0.2005 0.0527 Uiso 1.00 calc . . .
H(32) H 0.5165 -0.4117 -0.0123 0.1353 Uiso 1.00 calc . . .
H(33) H 0.4617 -0.3544 -0.0679 0.1353 Uiso 1.00 calc . . .
H(34) H 0.5386 -0.3172 -0.0070 0.1353 Uiso 1.00 calc . . .
H(35) H 0.2084 -0.4128 0.0019 0.1260 Uiso 1.00 calc . . .
H(36) H 0.2513 -0.4148 -0.0623 0.1260 Uiso 1.00 calc . . .
H(37) H 0.3159 -0.4697 -0.0072 0.1260 Uiso 1.00 calc . . .
H(38) H 0.3343 -0.3532 0.0942 0.0893 Uiso 1.00 calc . . .
H(39) H 0.4429 -0.4092 0.0854 0.0893 Uiso 1.00 calc . . .
H(40) H 0.4603 -0.3143 0.0909 0.0893 Uiso 1.00 calc . . .
H(41) H 0.5103 0.1302 0.0578 0.0538 Uiso 1.00 calc . . .
H(42) H 0.3840 0.1009 0.0214 0.0538 Uiso 1.00 calc . . .
H(43) H 0.3912 0.1619 0.0773 0.0538 Uiso 1.00 calc . . .
H(44) H 0.4375 -0.0452 0.0468 0.0459 Uiso 1.00 calc . . .
H(45) H 0.5651 -0.0072 0.0724 0.0459 Uiso 1.00 calc . . .
H(46) H 0.5682 -0.0645 0.1691 0.0500 Uiso 1.00 calc . . .
H(47) H 0.5363 -0.1352 0.1205 0.0500 Uiso 1.00 calc . . .
H(48) H 0.3243 -0.1677 0.2110 0.0616 Uiso 1.00 calc . . .
H(49) H 0.4211 -0.2121 0.1798 0.0616 Uiso 1.00 calc . . .
H(50) H 0.4624 -0.1506 0.2346 0.0616 Uiso 1.00 calc . . .
H(51) H 0.5091 0.0873 0.2517 0.0739 Uiso 1.00 calc . . .
H(52) H 0.4472 0.1560 0.2068 0.0739 Uiso 1.00 calc . . .
H(53) H 0.4380 0.1579 0.2774 0.0739 Uiso 1.00 calc . . .
H(54) H 0.3739 -0.0161 0.2835 0.0701 Uiso 1.00 calc . . .
H(55) H 0.3199 0.0583 0.3144 0.0701 Uiso 1.00 calc . . .
H(56) H 0.1297 0.0270 0.2674 0.0511 Uiso 1.00 calc . . .
H(57) H 0.1867 -0.0570 0.2918 0.0511 Uiso 1.00 calc . . .
H(58) H -0.0094 -0.0393 0.1847 0.0542 Uiso 1.00 calc . . .
H(59) H 0.0426 -0.0990 0.1403 0.0542 Uiso 1.00 calc . . .
H(60) H 0.0428 -0.1244 0.2094 0.0542 Uiso 1.00 calc . . .

loop_
_atom_site_aniso_label
_atom_site_aniso_U_11
_atom_site_aniso_U_22
_atom_site_aniso_U_33
_atom_site_aniso_U_12
_atom_site_aniso_U_13
_atom_site_aniso_U_23
Ru(1) 0.0225(1) 0.0176(1) 0.0196(1) 0.00134(5) 0.00075(8) -0.00203(5)
O(1) 0.0345(8) 0.0213(7) 0.0206(7) -0.0014(6) 0.0017(6) -0.0025(6)
O(2) 0.0304(7) 0.0200(7) 0.0214(7) 0.0000(5) 0.0019(6) -0.0028(6)
O(3) 0.0297(7) 0.0224(7) 0.0236(7) 0.0031(6) 0.0043(6) -0.0019(6)
O(4) 0.0299(7) 0.0240(7) 0.0253(7) 0.0049(6) 0.0020(6) -0.0002(6)
O(5) 0.0348(9) 0.0400(10) 0.0342(9) 0.0017(7) 0.0107(7) 0.0037(8)
O(6) 0.0350(8) 0.0400(9) 0.0416(10) 0.0009(7) 0.0052(7) 0.0113(8)
O(7) 0.058(1) 0.072(2) 0.043(1) -0.024(1) 0.0078(9) -0.004(1)
O(8) 0.0388(9) 0.063(1) 0.0276(9) -0.0108(9) 0.0058(7) -0.0062(9)
C(1) 0.0269(9) 0.0213(10) 0.0225(9) -0.0001(8) 0.0033(7) -0.0022(8)
C(2) 0.033(1) 0.0228(10) 0.0250(10) -0.0028(8) 0.0048(8) 0.0001(8)
C(3) 0.042(1) 0.0193(10) 0.030(1) -0.0024(9) 0.0071(9) -0.0015(9)
C(4) 0.032(1) 0.025(1) 0.030(1) -0.0035(8) 0.0071(9) -0.0074(9)
C(5) 0.0279(10) 0.026(1) 0.0248(10) -0.0011(8) 0.0045(8) -0.0027(8)
C(6) 0.0244(9) 0.0203(9) 0.0259(10) 0.0004(7) 0.0031(7) -0.0013(8)
C(7) 0.056(1) 0.025(1) 0.027(1) -0.004(1) 0.006(1) 0.0038(9)
C(8) 0.059(2) 0.047(2) 0.041(1) -0.002(1) -0.008(1) 0.010(1)
C(9) 0.089(2) 0.033(1) 0.039(1) -0.016(1) 0.008(1) 0.007(1)
C(10) 0.072(2) 0.044(1) 0.034(1) -0.008(1) 0.022(1) 0.001(1)
C(11) 0.046(1) 0.028(1) 0.032(1) -0.0035(10) 0.0055(10) -0.0088(10)
C(12) 0.070(2) 0.041(1) 0.032(1) -0.011(1) 0.007(1) -0.015(1)
C(13) 0.103(3) 0.068(2) 0.055(2) 0.041(2) -0.004(2) -0.030(2)
C(14) 0.087(2) 0.070(2) 0.049(2) -0.047(2) 0.018(2) -0.021(2)
C(15) 0.0244(9) 0.0214(10) 0.028(1) 0.0006(8) 0.0040(8) -0.0019(8)
C(16) 0.0281(10) 0.024(1) 0.031(1) -0.0020(8) 0.0066(8) -0.0057(9)
C(17) 0.036(1) 0.023(1) 0.044(1) 0.0047(9) 0.0123(10) -0.0073(10)
C(18) 0.033(1) 0.023(1) 0.043(1) 0.0056(9) 0.0048(9) -0.0003(10)
C(19) 0.032(1) 0.027(1) 0.032(1) 0.0058(9) 0.0014(9) 0.0026(9)
C(20) 0.0267(10) 0.0218(10) 0.033(1) 0.0002(8) 0.0054(8) -0.0012(9)
C(21) 0.030(1) 0.033(1) 0.029(1) -0.0001(9) 0.0072(8) -0.0063(9)
C(22) 0.031(1) 0.056(2) 0.038(1) -0.002(1) 0.0063(10) -0.013(1)
C(23) 0.040(1) 0.036(1) 0.036(1) -0.0004(10) 0.0139(10) 0.000(1)
C(24) 0.050(1) 0.045(1) 0.039(1) 0.005(1) 0.015(1) -0.015(1)
C(25) 0.055(1) 0.027(1) 0.051(2) 0.016(1) 0.006(1) 0.000(1)
C(26) 0.105(3) 0.108(4) 0.142(5) 0.076(3) 0.062(3) 0.053(4)
C(27) 0.140(4) 0.029(2) 0.125(4) 0.005(2) -0.032(3) 0.004(2)
C(28) 0.101(3) 0.037(2) 0.079(3) 0.027(2) -0.004(2) 0.006(2)
C(29) 0.041(1) 0.047(2) 0.048(2) 0.000(1) 0.013(1) 0.011(1)
C(30) 0.035(1) 0.044(1) 0.040(1) -0.0031(10) 0.014(1) -0.004(1)
C(31) 0.033(1) 0.044(1) 0.049(2) 0.003(1) 0.008(1) 0.002(1)
C(32) 0.059(2) 0.048(2) 0.047(2) 0.002(1) 0.008(1) 0.013(1)
C(33) 0.056(2) 0.071(2) 0.058(2) -0.019(2) 0.013(1) -0.010(2)
C(34) 0.059(2) 0.083(2) 0.032(1) -0.014(2) 0.003(1) -0.004(1)
C(35) 0.046(2) 0.053(2) 0.029(1) -0.005(1) 0.009(1) -0.004(1)
C(36) 0.044(1) 0.047(2) 0.043(1) -0.007(1) 0.004(1) -0.002(1)
Li(1) 0.032(2) 0.045(2) 0.029(2) 0.009(2) 0.007(2) 0.016(2)

loop_
_atom_type_symbol
_atom_type_description
_atom_type_scat_dispersion_real
_atom_type_scat_dispersion_imag
_atom_type_scat_source
C C 0.003 0.002
;International Tables for Crystallography
(1992, Vol. C, Tables 4.2.6.8 and 6.1.1.1)
;
H H 0.000 0.000
;International Tables for Crystallography
(1992, Vol. C, Table 6.1.1.2)
;
Li Li 0.000 0.000
;International Tables for Crystallography
(1992, Vol. C, Tables 4.2.6.8 and 6.1.1.1)
;
O O 0.011 0.006
;International Tables for Crystallography
(1992, Vol. C, Tables 4.2.6.8 and 6.1.1.1)
;
Ru Ru -1.259 0.836
;International Tables for Crystallography
(1992, Vol. C, Tables 4.2.6.8 and 6.1.1.1)
;

loop_
_geom_angle_atom_site_label_1
_geom_angle_atom_site_label_2
_geom_angle_atom_site_label_3
_geom_angle
_geom_angle_site_symmetry_1
_geom_angle_site_symmetry_2
_geom_angle_site_symmetry_3
_geom_angle_publ_flag
Ru(1) Ru(1) O(1) 104.61(4) 3_555 . . yes
Ru(1) Ru(1) O(2) 105.81(4) 3_555 . . yes
Ru(1) Ru(1) O(3) 103.44(4) 3_555 . . yes
Ru(1) Ru(1) O(4) 105.04(5) 3_555 . . yes
O(1) Ru(1) O(2) 82.98(6) . . . yes
O(1) Ru(1) O(3) 91.81(6) . . . yes
O(1) Ru(1) O(4) 150.28(6) . . . yes
O(2) Ru(1) O(3) 150.67(6) . . . yes
O(2) Ru(1) O(4) 87.16(6) . . . yes
O(3) Ru(1) O(4) 83.23(6) . . . yes
Ru(1) O(1) C(1) 112.1(1) . . . yes
Ru(1) O(2) C(6) 111.8(1) . . . yes
Ru(1) O(2) Li(1) 103.4(2) . . . yes
C(6) O(2) Li(1) 132.9(2) . . . yes
Ru(1) O(3) C(15) 111.7(1) . . . yes
Ru(1) O(4) C(20) 111.7(1) . . . yes
Ru(1) O(4) Li(1) 93.5(1) . . . yes
C(20) O(4) Li(1) 141.6(2) . . . yes
C(29) O(5) C(30) 112.1(2) . . . yes
C(29) O(5) Li(1) 123.8(2) . . . yes
C(30) O(5) Li(1) 105.2(2) . . . yes
C(31) O(6) C(32) 112.6(2) . . . yes
C(31) O(6) Li(1) 116.3(2) . . . yes
C(32) O(6) Li(1) 128.7(2) . . . yes
C(33) O(7) C(34) 114.2(3) . . . yes
C(33) O(7) Li(1) 124.9(2) . . . yes
C(34) O(7) Li(1) 106.3(2) . . . yes
C(35) O(8) C(36) 113.1(2) . . . yes
C(35) O(8) Li(1) 120.6(2) . . . yes
C(36) O(8) Li(1) 122.3(2) . . . yes
O(1) C(1) C(2) 123.3(2) . . . yes
O(1) C(1) C(6) 116.5(2) . . . yes
C(2) C(1) C(6) 120.1(2) . . . yes
C(1) C(2) C(3) 116.5(2) . . . yes
C(1) C(2) C(7) 121.3(2) . . . yes
C(3) C(2) C(7) 122.2(2) . . . yes
C(2) C(3) C(4) 124.1(2) . . . yes
C(3) C(4) C(5) 118.1(2) . . . yes
C(3) C(4) C(11) 119.7(2) . . . yes
C(5) C(4) C(11) 122.2(2) . . . yes
C(4) C(5) C(6) 119.4(2) . . . yes
O(2) C(6) C(1) 116.3(2) . . . yes
O(2) C(6) C(5) 121.8(2) . . . yes
C(1) C(6) C(5) 121.8(2) . . . yes
C(2) C(7) C(8) 108.4(2) . . . yes
C(2) C(7) C(9) 112.0(2) . . . yes
C(2) C(7) C(10) 110.7(2) . . . yes
C(8) C(7) C(9) 107.6(2) . . . yes
C(8) C(7) C(10) 110.5(2) . . . yes
C(9) C(7) C(10) 107.6(2) . . . yes
C(4) C(11) C(12) 112.7(2) . . . yes
C(4) C(11) C(13) 108.8(2) . . . yes
C(4) C(11) C(14) 109.4(2) . . . yes
C(12) C(11) C(13) 107.6(3) . . . yes
C(12) C(11) C(14) 108.3(2) . . . yes
C(13) C(11) C(14) 109.9(3) . . . yes
O(3) C(15) C(16) 123.1(2) . . . yes
O(3) C(15) C(20) 116.0(2) . . . yes
C(16) C(15) C(20) 120.9(2) . . . yes
C(15) C(16) C(17) 116.1(2) . . . yes
C(15) C(16) C(21) 122.1(2) . . . yes
C(17) C(16) C(21) 121.8(2) . . . yes
C(16) C(17) C(18) 124.0(2) . . . yes
C(17) C(18) C(19) 118.6(2) . . . yes
C(17) C(18) C(25) 119.6(2) . . . yes
C(19) C(18) C(25) 121.7(2) . . . yes
C(18) C(19) C(20) 118.8(2) . . . yes
O(4) C(20) C(15) 116.9(2) . . . yes
O(4) C(20) C(19) 121.5(2) . . . yes
C(15) C(20) C(19) 121.6(2) . . . yes
C(16) C(21) C(22) 109.3(2) . . . yes
C(16) C(21) C(23) 110.2(2) . . . yes
C(16) C(21) C(24) 112.8(2) . . . yes
C(22) C(21) C(23) 109.6(2) . . . yes
C(22) C(21) C(24) 107.8(2) . . . yes
C(23) C(21) C(24) 107.0(2) . . . yes
C(18) C(25) C(26) 110.5(3) . . . yes
C(18) C(25) C(27) 109.2(3) . . . yes
C(18) C(25) C(28) 112.5(2) . . . yes
C(26) C(25) C(27) 110.6(4) . . . yes
C(26) C(25) C(28) 107.0(3) . . . yes
C(27) C(25) C(28) 106.9(3) . . . yes
O(5) C(30) C(31) 108.2(2) . . . yes
O(6) C(31) C(30) 108.2(2) . . . yes
O(7) C(34) C(35) 111.2(3) . . . yes
O(8) C(35) C(34) 108.9(2) . . . yes
O(2) Li(1) O(4) 74.9(2) . . . yes
O(2) Li(1) O(5) 94.9(2) . . . yes
O(2) Li(1) O(6) 155.5(3) . . . yes
O(2) Li(1) O(7) 104.0(2) . . . yes
O(2) Li(1) O(8) 103.1(2) . . . yes
O(4) Li(1) O(5) 98.5(2) . . . yes
O(4) Li(1) O(6) 84.0(2) . . . yes
O(4) Li(1) O(7) 173.8(2) . . . yes
O(4) Li(1) O(8) 100.5(2) . . . yes
O(5) Li(1) O(6) 75.9(2) . . . yes
O(5) Li(1) O(7) 87.6(2) . . . yes
O(5) Li(1) O(8) 156.6(3) . . . yes
O(6) Li(1) O(7) 98.3(2) . . . yes
O(6) Li(1) O(8) 92.7(2) . . . yes
O(7) Li(1) O(8) 73.7(2) . . . yes

loop_
_geom_bond_atom_site_label_1
_geom_bond_atom_site_label_2
_geom_bond_distance
_geom_bond_site_symmetry_1
_geom_bond_site_symmetry_2
_geom_bond_publ_flag
Ru(1) Ru(1) 2.1706(3) . 3_555 yes
Ru(1) O(1) 1.968(2) . . yes
Ru(1) O(2) 1.976(1) . . yes
Ru(1) O(3) 1.968(2) . . yes
Ru(1) O(4) 1.962(2) . . yes
O(1) C(1) 1.368(3) . . yes
O(2) C(6) 1.367(3) . . yes
O(2) Li(1) 2.068(4) . . yes
O(3) C(15) 1.366(3) . . yes
O(4) C(20) 1.361(3) . . yes
O(4) Li(1) 2.379(5) . . yes
O(5) C(29) 1.421(3) . . yes
O(5) C(30) 1.417(3) . . yes
O(5) Li(1) 2.225(5) . . yes
O(6) C(31) 1.415(3) . . yes
O(6) C(32) 1.406(3) . . yes
O(6) Li(1) 2.107(4) . . yes
O(7) C(33) 1.413(4) . . yes
O(7) C(34) 1.361(4) . . yes
O(7) Li(1) 2.332(6) . . yes
O(8) C(35) 1.417(3) . . yes
O(8) C(36) 1.423(3) . . yes
O(8) Li(1) 2.048(5) . . yes
C(1) C(2) 1.409(3) . . yes
C(1) C(6) 1.396(3) . . yes
C(2) C(3) 1.399(3) . . yes
C(2) C(7) 1.535(3) . . yes
C(3) C(4) 1.393(3) . . yes
C(4) C(5) 1.396(3) . . yes
C(4) C(11) 1.539(3) . . yes
C(5) C(6) 1.388(3) . . yes
C(7) C(8) 1.524(4) . . yes
C(7) C(9) 1.533(4) . . yes
C(7) C(10) 1.531(4) . . yes
C(11) C(12) 1.517(4) . . yes
C(11) C(13) 1.534(4) . . yes
C(11) C(14) 1.532(4) . . yes
C(15) C(16) 1.406(3) . . yes
C(15) C(20) 1.393(3) . . yes
C(16) C(17) 1.403(3) . . yes
C(16) C(21) 1.524(3) . . yes
C(17) C(18) 1.396(4) . . yes
C(18) C(19) 1.394(3) . . yes
C(18) C(25) 1.534(3) . . yes
C(19) C(20) 1.403(3) . . yes
C(21) C(22) 1.530(3) . . yes
C(21) C(23) 1.535(3) . . yes
C(21) C(24) 1.536(3) . . yes
C(25) C(26) 1.513(5) . . yes
C(25) C(27) 1.512(5) . . yes
C(25) C(28) 1.534(5) . . yes
C(30) C(31) 1.502(4) . . yes
C(34) C(35) 1.487(5) . . yes
